data_7062506
loop_
_publ_author_name
'Krylova, Irina V.'
'Labutskaya, Liliya D.'
'Markova, Mariya O.'
'Balycheva, Victoriya A.'
'Shangin, Pavel G.'
'Akyeva, Anna Ya.'
'Golovina, Victoriya V.'
'Minyaev, Mikhail E.'
'Lalov, Andrey V.'
'Pechennikov, Valery M.'
'Novikov, Vasiliy T.'
'Egorov, Mikhail P.'
'Syroeshkin, Mikhail A.'

_publ_section_title
;
 Derivatives of penta-, hexa-, and hepta-coordinated tin with Schiff bases
 and 1,10-phenanthroline: structure, redox and optoelectronic properties
;
_journal_issue 25
_journal_name_full 'New Journal of Chemistry'
_journal_page_first 11890
_journal_page_last 11902
_journal_paper_doi 10.1039/D3NJ01993D
_journal_volume 47
_journal_year 2023
_chemical_formula_moiety 'C24 H25 N5 O S Sn, C12 H8 N2, C H4 O'
_chemical_formula_sum 'C37 H37 N7 O2 S Sn'
_chemical_formula_weight 762.48
_space_group_crystal_system triclinic
_space_group_IT_number 2
_space_group_name_Hall '-P 1'
_space_group_name_H-M_alt 'P -1'
_atom_sites_solution_hydrogens mixed
_atom_sites_solution_primary dual
_atom_sites_solution_secondary difmap
_audit_creation_date 2023-02-10
_audit_creation_method
;
Olex2 1.5
(compiled 2021.12.09 svn.r5202d8cf for OlexSys, GUI svn.r6439)
;
_audit_update_record
;
2023-02-10 deposited with the CCDC.	2023-05-29 downloaded from the CCDC.
;
_cell_angle_alpha 107.1063(5)
_cell_angle_beta 90.6022(6)
_cell_angle_gamma 91.1542(5)
_cell_formula_units_Z 2
_cell_length_a 10.43938(8)
_cell_length_b 10.61993(6)
_cell_length_c 15.96529(10)
_cell_measurement_reflns_used 39461
_cell_measurement_temperature 99.99(10)
_cell_measurement_theta_max 77.5280
_cell_measurement_theta_min 2.8730
_cell_volume 1691.10(2)
_computing_cell_refinement 'CrysAlisPro 1.171.42.67a (Rigaku OD, 2022)'
_computing_data_collection 'CrysAlisPro 1.171.42.67a (Rigaku OD, 2022)'
_computing_data_reduction 'CrysAlisPro 1.171.42.67a (Rigaku OD, 2022)'
_computing_molecular_graphics 'Olex2 1.5 (Dolomanov et al., 2009)'
_computing_publication_material 'Olex2 1.5 (Dolomanov et al., 2009)'
_computing_structure_refinement 'XL  (Sheldrick, 2008)'
_computing_structure_solution 'SHELXT 2014/5 (Sheldrick, 2014)'
_diffrn_ambient_environment N~2~
_diffrn_ambient_temperature 99.99(10)
_diffrn_detector 'Hybrid Pixel Array Detector'
_diffrn_detector_area_resol_mean 10.0000
_diffrn_detector_type HyPix
_diffrn_measured_fraction_theta_full 0.999
_diffrn_measured_fraction_theta_max 0.993
_diffrn_measurement_details
;
List of Runs (angles in degrees, time in seconds):

  # Type    Start    End  Width  t~exp~   \w     \q     \k     \f   Frames
#--------------------------------------------------------------------------
  1  \w    -70.00  23.10   0.35    0.20    --  -48.70  75.00-140.00  266
  2  \w   -120.00 -29.00   0.35    0.20    --  -48.70 -75.00  91.00  260
  3  \w    -22.00  69.00   0.35    0.20    --   48.70 -75.00  91.00  260
  4  \w     28.00 119.00   0.35    0.20    --   48.70  75.00-140.00  260
  5  \w   -158.00 -66.30   0.35    0.50    --  -86.25 -75.00  91.00  262
  6  \w    -98.00 -14.00   0.35    0.50    --  -86.25  75.00-140.00  240
  7  \w     36.00  97.25   0.35    0.50    --  107.75 -75.00  91.00  175
  8  \w     87.00 178.00   0.35    0.50    --  107.75  75.00-140.00  260
  9  \w    -86.00 -13.90   0.35    0.20    --  -48.70 125.00 -30.00  206
 10  \w    -26.00  25.10   0.35    0.20    --  -48.70  19.00 -30.00  146
 11  \w   -118.00 -74.25   0.35    0.20    --  -48.70-125.00-180.00  125
 12  \w    -25.00  25.05   0.35    0.20    --   48.70 -19.00  90.00  143
 13  \w    -25.00  25.05   0.35    0.20    --   48.70 -19.00 150.00  143
 14  \w     36.00 103.90   0.35    0.50    --  107.75 -95.00-120.00  194
 15  \w     38.00 104.85   0.35    0.50    --  107.75 -96.00-135.88  191
 16  \w     39.00 109.70   0.35    0.50    --  107.75-125.00  30.00  202
 17  \w     36.00 134.00   0.35    0.50    --  107.75 -87.00  14.38  280
 18  \w     38.00 105.90   0.35    0.50    --  107.75-100.00 -57.90  194
 19  \w     97.00 177.15   0.35    0.50    --  107.75  15.00-150.00  229
 20  \w     95.00 175.85   0.35    0.50    --  107.75 125.00 -30.00  231
 21  \w     39.00 105.85   0.35    0.50    --  107.75-106.00 172.44  191
 22  \w     86.00 177.00   0.35    0.50    --  107.75  77.00 150.00  260
 23  \w     36.00 103.90   0.35    0.50    --  107.75 -95.00 -90.00  194
 24  \w     36.00 163.05   0.35    0.50    --  107.75   0.00-150.00  363
 25  \w     75.00 108.25   0.35    0.50    --  107.75-125.00-180.00   95
 26  \w     48.00  96.30   0.35    0.50    --  107.75-125.00 120.00  138
 27  \w     54.00  80.25   0.35    0.50    --  107.75 -77.00 150.00   75
 28  \w     53.00  98.85   0.35    0.50    --  107.75-125.00 -60.00  131
 29  \w     66.00 104.15   0.35    0.50    --  107.75 -77.00  30.00  109
 30  \w     39.00  72.25   0.35    0.50    --  107.75-109.00 142.47   95
 31  \w     82.00 107.20   0.35    0.50    --  107.75-109.00 142.47   72
 32  \w     39.00 103.05   0.35    0.50    --  107.75 -95.00  90.00  183
 33  \w     85.00 116.85   0.35    0.50    --  107.75-133.00  24.02   91
 34  \w     42.00  69.30   0.35    0.50    --  107.75 -61.00 -30.00   78
 35  \w     65.00 110.15   0.35    0.50    --  107.75-125.00 150.00  129
 36  \w     53.00  79.25   0.35    0.50    --  107.75-140.00 105.66   75
 37  \w     54.00 108.25   0.35    0.50    --  107.75-112.00-153.73  155
 38  \w     95.00 140.15   0.35    0.50    --  107.75 125.00  90.00  129
 39  \w     99.00 158.85   0.35    0.50    --  107.75  30.00 -60.00  171
 40  \w     60.00 121.25   0.35    0.50    --  107.75-140.00 119.93  175
 41  \w    113.00 174.25   0.35    0.50    --  107.75  30.00-150.00  175
 42  \w     89.00 140.10   0.35    0.50    --  107.75  77.00 -30.00  146
 43  \w     87.00 136.00   0.35    0.50    --  107.75  77.00 120.00  140
 44  \w     46.00  73.30   0.35    0.50    --  107.75 -95.00 -60.00   78
 45  \w     36.00  65.75   0.35    0.50    --  107.75 -61.00-180.00   85
 46  \w     37.00  68.15   0.35    0.50    --  107.75 -61.00-150.00   89
 47  \w     41.00  70.05   0.35    0.50    --  107.75 -61.00   0.00   83
 48  \w    129.00 158.75   0.35    0.50    --  107.75 125.00   0.00   85
 49  \w     90.00 121.85   0.35    0.50    --  107.75-140.00 105.66   91
 50  \w    129.00 160.85   0.35    0.50    --  107.75 125.00-150.00   91
 51  \w    115.00 176.25   0.35    0.50    --  107.75  61.00 120.00  175
 52  \w     56.00  82.25   0.35    0.50    --  107.75 -86.00   8.22   75
 53  \w     40.00  66.25   0.35    0.50    --  107.75 -87.00 -42.53   75
 54  \w     90.00 128.85   0.35    0.50    --  107.75 -87.00 -42.53  111
 55  \w     62.00  87.20   0.35    0.50    --  107.75 -77.00-180.00   72
 56  \w     37.00  66.75   0.35    0.50    --  107.75 -61.00 -60.00   85
 57  \w     74.85 106.00   0.35    0.50    --  107.75 -94.00 -38.67   89
 58  \w     70.00 110.25   0.35    0.50    --  107.75-125.00 -30.00  115
 59  \w    132.00 158.25   0.35    0.50    --  107.75  86.00 -50.70   75
 60  \w     81.00 109.00   0.35    0.50    --  107.75-136.00-117.90   80
 61  \w    103.00 132.75   0.35    0.50    --  107.75  45.00-180.00   85
 62  \w    141.00 165.85   0.35    0.50    --  107.75  45.00-180.00   71
 63  \w     98.00 175.00   0.35    0.50    --  107.75  45.00-120.00  220
 64  \w    120.00 171.10   0.35    0.50    --  107.75  45.00  30.00  146
 65  \w    127.00 162.00   0.35    0.50    --  107.75  45.00 120.00  100
 66  \w    124.00 174.05   0.35    0.50    --  107.75  15.00 -90.00  143
 67  \w    136.00 162.25   0.35    0.50    --  107.75 125.00 -60.00   75
 68  \w    148.00 174.25   0.35    0.50    --  107.75  45.00 -60.00   75
 69  \w    129.00 162.25   0.35    0.50    --  107.75 125.00 150.00   95
 70  \w     93.00 144.10   0.35    0.50    --  107.75  61.00  60.00  146
 71  \w     87.00 128.30   0.35    0.50    --  107.75  77.00 -60.00  118
 72  \w     52.00  78.25   0.35    0.50    --  107.75 -79.00-155.56   75
 73  \w     97.00 135.15   0.35    0.50    --  107.75  45.00 -60.00  109
;
_diffrn_measurement_device 'four-circle diffractometer'
_diffrn_measurement_device_type 'XtaLAB Synergy, Dualflex, HyPix'
_diffrn_measurement_method '\w scans'
_diffrn_orient_matrix_type 'CrysAlisPro convention (1999,Acta A55,543-557)'
_diffrn_orient_matrix_UB_11 0.0166438000
_diffrn_orient_matrix_UB_12 -0.0614265000
_diffrn_orient_matrix_UB_13 0.0755426000
_diffrn_orient_matrix_UB_21 0.1329621000
_diffrn_orient_matrix_UB_22 -0.0487723000
_diffrn_orient_matrix_UB_23 -0.0343332000
_diffrn_orient_matrix_UB_31 0.0619429000
_diffrn_orient_matrix_UB_32 0.1299930000
_diffrn_orient_matrix_UB_33 0.0575383000
_diffrn_radiation_monochromator mirror
_diffrn_radiation_probe x-ray
_diffrn_radiation_type 'Cu K\a'
_diffrn_radiation_wavelength 1.54184
_diffrn_reflns_av_R_equivalents 0.0554
_diffrn_reflns_av_unetI/netI 0.0317
_diffrn_reflns_Laue_measured_fraction_full 0.999
_diffrn_reflns_Laue_measured_fraction_max 0.993
_diffrn_reflns_limit_h_max 13
_diffrn_reflns_limit_h_min -12
_diffrn_reflns_limit_k_max 13
_diffrn_reflns_limit_k_min -13
_diffrn_reflns_limit_l_max 20
_diffrn_reflns_limit_l_min -20
_diffrn_reflns_number 42518
_diffrn_reflns_point_group_measured_fraction_full 0.999
_diffrn_reflns_point_group_measured_fraction_max 0.993
_diffrn_reflns_theta_full 67.684
_diffrn_reflns_theta_max 77.730
_diffrn_reflns_theta_min 2.896
_diffrn_source 'micro-focus sealed X-ray tube'
_diffrn_source_type 'PhotonJet (Cu) X-ray Source'
_exptl_absorpt_coefficient_mu 6.947
_exptl_absorpt_correction_T_max 0.951
_exptl_absorpt_correction_T_min 0.021
_exptl_absorpt_correction_type analytical
_exptl_absorpt_process_details
;
CrysAlisPro 1.171.42.67a (Rigaku Oxford Diffraction, 2022)
Numerical absorption correction based on gaussian integration over
a multifaceted crystal model
Empirical absorption correction using spherical harmonics,
implemented in SCALE3 ABSPACK scaling algorithm.
;
_exptl_crystal_colour 'light yellow'
_exptl_crystal_density_diffrn 1.497
_exptl_crystal_density_method 'not measured'
_exptl_crystal_description block
_exptl_crystal_F_000 780
_exptl_crystal_size_max 0.672
_exptl_crystal_size_mid 0.271
_exptl_crystal_size_min 0.176
_refine_diff_density_max 1.573
_refine_diff_density_min -1.834
_refine_diff_density_rms 0.114
_refine_ls_extinction_coef 0.0014(2)
_refine_ls_extinction_expression Fc^*^=kFc[1+0.001xFc^2^\l^3^/sin(2\q)]^-1/4^
_refine_ls_extinction_method 'SHELXL-2018/3 (Sheldrick 2018)'
_refine_ls_goodness_of_fit_ref 1.079
_refine_ls_hydrogen_treatment mixed
_refine_ls_matrix_type full
_refine_ls_number_parameters 456
_refine_ls_number_reflns 7168
_refine_ls_number_restraints 3
_refine_ls_restrained_S_all 1.079
_refine_ls_R_factor_all 0.0421
_refine_ls_R_factor_gt 0.0421
_refine_ls_shift/su_max 0.002
_refine_ls_shift/su_mean 0.000
_refine_ls_structure_factor_coef Fsqd
_refine_ls_weighting_details 'w=1/[\s^2^(Fo^2^)+(0.0852P)^2^+0.8182P] where P=(Fo^2^+2Fc^2^)/3'
_refine_ls_weighting_scheme calc
_refine_ls_wR_factor_gt 0.1129
_refine_ls_wR_factor_ref 0.1130
_reflns_Friedel_coverage 0.000
_reflns_number_gt 7158
_reflns_number_total 7168
_reflns_threshold_expression 'I > 2\s(I)'
_cod_data_source_file d3nj01993d2.cif
_cod_data_source_block 3
_cod_depositor_comments 'Adding full bibliography for 7062503--7062507.cif.'
_cod_database_code 7062506
_shelx_shelxl_version_number 2018/3
_chemical_oxdiff_formula C24H24N4OSSn
_chemical_oxdiff_usercomment 669059
_shelx_space_group_comment
;
The symmetry employed for this shelxl refinement is uniquely defined
by the following loop, which should always be used as a source of
symmetry information in preference to the above space-group names.
They are only intended as comments.
;
_shelx_estimated_absorpt_t_max 0.374
_shelx_estimated_absorpt_t_min 0.089
_olex2_refinement_description
;
1. Fixed Uiso
 At 1.2 times of:
  All C(H) groups, All C(H,H) groups, All N(H) groups
 At 1.5 times of:
  All C(H,H,H) groups
2. Restrained distances
 C12A-C11A \\sim C12B-C11B
 with sigma of 0.003
 C11A-Sn1 \\sim C11B-Sn1
 with sigma of 0.003
 N1-H1A \\sim N1-H1B
 with sigma of 0.02
3. Uiso/Uaniso restraints and constraints
Uanis(C12A) = Uanis(C12B)
Uanis(C11A) = Uanis(C11B)
4. Others
 Sof(C11B)=Sof(H11C)=Sof(H11D)=Sof(C12B)=Sof(H12D)=Sof(H12E)=Sof(H12F)=1-FVAR(1)
 Sof(C11A)=Sof(H11A)=Sof(H11B)=Sof(C12A)=Sof(H12A)=Sof(H12B)=Sof(H12C)=FVAR(1)
5.a Secondary CH2 refined with riding coordinates:
 C9(H9A,H9B), C11A(H11A,H11B), C11B(H11C,H11D)
5.b Aromatic/amide H refined with riding coordinates:
 C2(H2), C5(H5), C6(H6), C7(H7), C8(H8), C13(H13), C14(H14), C15(H15),
 C18(H18), C19(H19), C20(H20), C23(H23), C24(H24), C25(H25), C26(H26), C27(H27),
  C30(H30), C31(H31), C32(H32), C35(H35), C36(H36)
5.c Idealised Me refined as rotating group:
 C10(H10A,H10B,H10C), C12A(H12A,H12B,H12C), C12B(H12D,H12E,H12F), C37(H37A,
 H37B,H37C)
;
_olex2_submission_special_instructions 'No special instructions were received'
_oxdiff_exptl_absorpt_empirical_details
;
Empirical correction (ABSPACK) includes:
- Absorption correction using spherical harmonics
- Frame scaling
;
_oxdiff_exptl_absorpt_empirical_full_max 1.808
_oxdiff_exptl_absorpt_empirical_full_min 0.667

loop_
_space_group_symop_operation_xyz
'x, y, z'
'-x, -y, -z'

loop_
_atom_site_label
_atom_site_type_symbol
_atom_site_fract_x
_atom_site_fract_y
_atom_site_fract_z
_atom_site_U_iso_or_equiv
_atom_site_adp_type
_atom_site_occupancy
_atom_site_site_symmetry_order
_atom_site_calc_flag
_atom_site_refinement_flags_posn
_atom_site_refinement_flags_adp
_atom_site_refinement_flags_occupancy
_atom_site_disorder_assembly
_atom_site_disorder_group
Sn1 Sn 0.63154(2) 0.83017(2) 0.67360(2) 0.02697(9) Uani 1 1 d D . . . .
S1 S 0.72768(6) 0.79251(7) 0.81836(4) 0.03562(16) Uani 1 1 d . . . . .
O1 O 0.50164(17) 0.9201(2) 0.60677(12) 0.0311(4) Uani 1 1 d . . . . .
N1 N 0.6633(3) 0.9261(4) 0.97819(18) 0.0478(7) Uani 1 1 d D . . . .
H1A H 0.614(4) 0.957(4) 1.016(3) 0.057 Uiso 1 1 d D U . . .
H1B H 0.725(4) 0.892(4) 0.991(3) 0.057(12) Uiso 1 1 d D . . . .
N2 N 0.5259(2) 0.9541(3) 0.87511(15) 0.0352(5) Uani 1 1 d . . . . .
N3 N 0.4926(2) 0.9271(2) 0.78644(14) 0.0300(4) Uani 1 1 d . . . . .
C1 C 0.6302(3) 0.8988(3) 0.8926(2) 0.0357(6) Uani 1 1 d . . . . .
C2 C 0.3766(3) 0.9596(3) 0.77503(18) 0.0310(5) Uani 1 1 d . . . . .
H2 H 0.327725 0.991079 0.826564 0.037 Uiso 1 1 calc R U . . .
C3 C 0.3120(3) 0.9539(3) 0.69349(18) 0.0299(5) Uani 1 1 d . . . . .
C4 C 0.3767(2) 0.9338(3) 0.61323(16) 0.0278(5) Uani 1 1 d . . . . .
C5 C 0.3035(2) 0.9365(3) 0.53837(16) 0.0290(5) Uani 1 1 d . . . . .
H5 H 0.344355 0.922741 0.483621 0.035 Uiso 1 1 calc R U . . .
C6 C 0.1733(2) 0.9589(3) 0.54427(17) 0.0305(5) Uani 1 1 d . . . . .
H6 H 0.125913 0.959554 0.493289 0.037 Uiso 1 1 calc R U . . .
C7 C 0.1107(2) 0.9805(3) 0.62360(18) 0.0324(5) Uani 1 1 d . . . . .
H7 H 0.021388 0.996551 0.627062 0.039 Uiso 1 1 calc R U . . .
C8 C 0.1802(3) 0.9783(3) 0.69724(18) 0.0324(5) Uani 1 1 d . . . . .
H8 H 0.137913 0.993588 0.751604 0.039 Uiso 1 1 calc R U . . .
C9 C 0.7619(2) 0.9901(3) 0.68249(17) 0.0276(5) Uani 1 1 d . . . . .
H9A H 0.844614 0.972006 0.707116 0.033 Uiso 1 1 calc R U . . .
H9B H 0.777737 0.996593 0.622860 0.033 Uiso 1 1 calc R U . . .
C10 C 0.7131(3) 1.1214(3) 0.7395(2) 0.0396(6) Uani 1 1 d . . . . .
H10A H 0.773802 1.192353 0.738053 0.059 Uiso 1 1 calc R U . . .
H10B H 0.704812 1.118416 0.799965 0.059 Uiso 1 1 calc R U . . .
H10C H 0.629313 1.137995 0.717102 0.059 Uiso 1 1 calc R U . . .
C11A C 0.5271(5) 0.6464(4) 0.6387(6) 0.0338(13) Uani 0.606(6) 1 d D . P A 1
H11A H 0.464919 0.646636 0.685124 0.041 Uiso 0.606(6) 1 calc R U P A 1
H11B H 0.478300 0.636394 0.583550 0.041 Uiso 0.606(6) 1 calc R U P A 1
C12A C 0.6153(5) 0.5295(5) 0.6266(4) 0.0434(9) Uani 0.606(6) 1 d D . P A 1
H12A H 0.563484 0.448224 0.616302 0.065 Uiso 0.606(6) 1 calc R U P A 1
H12B H 0.668591 0.542378 0.679511 0.065 Uiso 0.606(6) 1 calc R U P A 1
H12C H 0.670426 0.522858 0.576248 0.065 Uiso 0.606(6) 1 calc R U P A 1
C11B C 0.5597(11) 0.6323(6) 0.6210(7) 0.0338(13) Uani 0.394(6) 1 d D . P A 2
H11C H 0.525519 0.620489 0.561066 0.041 Uiso 0.394(6) 1 calc R U P A 2
H11D H 0.631440 0.571252 0.616577 0.041 Uiso 0.394(6) 1 calc R U P A 2
C12B C 0.4544(8) 0.5956(8) 0.6760(6) 0.0434(9) Uani 0.394(6) 1 d D . P A 2
H12D H 0.426504 0.503697 0.649063 0.065 Uiso 0.394(6) 1 calc R U P A 2
H12E H 0.381448 0.653273 0.678836 0.065 Uiso 0.394(6) 1 calc R U P A 2
H12F H 0.487604 0.606129 0.735384 0.065 Uiso 0.394(6) 1 calc R U P A 2
N4 N 0.8789(2) 0.7053(2) 0.62032(16) 0.0343(5) Uani 1 1 d . . . . .
N5 N 0.7031(2) 0.7458(2) 0.50163(16) 0.0334(5) Uani 1 1 d . . . . .
C13 C 0.9646(3) 0.6847(3) 0.6758(2) 0.0392(6) Uani 1 1 d . . . . .
H13 H 0.938451 0.692961 0.733983 0.047 Uiso 1 1 calc R U . . .
C14 C 1.0925(3) 0.6512(3) 0.6543(2) 0.0399(6) Uani 1 1 d . . . . .
H14 H 1.150028 0.636098 0.696625 0.048 Uiso 1 1 calc R U . . .
C15 C 1.1323(3) 0.6408(3) 0.5716(2) 0.0390(6) Uani 1 1 d . . . . .
H15 H 1.218464 0.619829 0.555931 0.047 Uiso 1 1 calc R U . . .
C16 C 1.0443(3) 0.6616(3) 0.5093(2) 0.0352(6) Uani 1 1 d . . . . .
C17 C 0.9179(3) 0.6937(3) 0.53683(18) 0.0322(5) Uani 1 1 d . . . . .
C18 C 0.6182(3) 0.7584(3) 0.4420(2) 0.0365(6) Uani 1 1 d . . . . .
H18 H 0.532897 0.779339 0.460272 0.044 Uiso 1 1 calc R U . . .
C19 C 0.6468(3) 0.7428(3) 0.3542(2) 0.0421(7) Uani 1 1 d . . . . .
H19 H 0.582055 0.750885 0.313923 0.050 Uiso 1 1 calc R U . . .
C20 C 0.7699(3) 0.7158(3) 0.32740(19) 0.0419(7) Uani 1 1 d . . . . .
H20 H 0.792699 0.708028 0.268677 0.050 Uiso 1 1 calc R U . . .
C21 C 0.8624(3) 0.6996(3) 0.38801(19) 0.0372(6) Uani 1 1 d . . . . .
C22 C 0.8247(3) 0.7136(3) 0.47474(18) 0.0325(5) Uani 1 1 d . . . . .
C23 C 1.0797(3) 0.6527(3) 0.4217(2) 0.0400(6) Uani 1 1 d . . . . .
H23 H 1.165785 0.634414 0.404359 0.048 Uiso 1 1 calc R U . . .
C24 C 0.9930(3) 0.6698(3) 0.36351(19) 0.0408(6) Uani 1 1 d . . . . .
H24 H 1.018389 0.662168 0.305287 0.049 Uiso 1 1 calc R U . . .
O2 O 0.8785(2) 0.8709(2) 1.07815(14) 0.0383(4) Uani 1 1 d . . . . .
H2A H 0.867(4) 0.793(5) 1.087(3) 0.056(12) Uiso 1 1 d . . . . .
C37 C 1.0081(3) 0.9136(3) 1.0944(2) 0.0441(7) Uani 1 1 d . . . . .
H37A H 1.016849 1.005421 1.093969 0.066 Uiso 1 1 calc R U . . .
H37B H 1.061622 0.858063 1.048694 0.066 Uiso 1 1 calc R U . . .
H37C H 1.035614 0.906685 1.151717 0.066 Uiso 1 1 calc R U . . .
N6 N 0.6745(2) 0.6701(3) 1.10521(16) 0.0349(5) Uani 1 1 d . . . . .
N7 N 0.9288(2) 0.6145(2) 1.10964(14) 0.0321(5) Uani 1 1 d . . . . .
C25 C 0.5507(3) 0.6974(3) 1.1074(2) 0.0403(6) Uani 1 1 d . . . . .
H25 H 0.527449 0.782765 1.106017 0.048 Uiso 1 1 calc R U . . .
C26 C 0.4526(3) 0.6079(3) 1.1117(2) 0.0455(7) Uani 1 1 d . . . . .
H26 H 0.365604 0.632981 1.114265 0.055 Uiso 1 1 calc R U . . .
C27 C 0.4840(3) 0.4835(3) 1.1122(2) 0.0468(7) Uani 1 1 d . . . . .
H27 H 0.418907 0.421087 1.114994 0.056 Uiso 1 1 calc R U . . .
C28 C 0.6143(3) 0.4492(3) 1.1086(2) 0.0381(6) Uani 1 1 d . . . . .
C29 C 0.7060(3) 0.5479(3) 1.10689(17) 0.0325(5) Uani 1 1 d . . . . .
C30 C 1.0524(3) 0.5842(3) 1.10963(18) 0.0358(6) Uani 1 1 d . . . . .
H30 H 1.114778 0.651282 1.111103 0.043 Uiso 1 1 calc R U . . .
C31 C 1.0952(3) 0.4597(3) 1.10756(19) 0.0377(6) Uani 1 1 d . . . . .
H31 H 1.184356 0.443222 1.107595 0.045 Uiso 1 1 calc R U . . .
C32 C 1.0080(3) 0.3625(3) 1.10552(18) 0.0365(6) Uani 1 1 d . . . . .
H32 H 1.035602 0.277242 1.104086 0.044 Uiso 1 1 calc R U . . .
C33 C 0.8762(3) 0.3885(3) 1.10552(16) 0.0329(5) Uani 1 1 d . . . . .
C34 C 0.8413(3) 0.5169(3) 1.10701(16) 0.0318(5) Uani 1 1 d . . . . .
C35 C 0.6533(3) 0.3201(3) 1.1065(2) 0.0433(7) Uani 1 1 d . . . . .
H35 H 0.590213 0.254423 1.106710 0.052 Uiso 1 1 calc R U . . .
C36 C 0.7791(3) 0.2900(3) 1.1042(2) 0.0392(6) Uani 1 1 d . . . . .
H36 H 0.803218 0.203189 1.101697 0.047 Uiso 1 1 calc R U . . .

loop_
_atom_site_aniso_label
_atom_site_aniso_U_11
_atom_site_aniso_U_22
_atom_site_aniso_U_33
_atom_site_aniso_U_23
_atom_site_aniso_U_13
_atom_site_aniso_U_12
Sn1 0.02253(12) 0.03455(13) 0.02409(12) 0.00913(8) -0.00125(7) 0.00076(7)
S1 0.0276(3) 0.0538(4) 0.0296(3) 0.0182(3) 0.0005(2) 0.0083(3)
O1 0.0204(8) 0.0485(10) 0.0258(9) 0.0129(7) 0.0008(6) 0.0060(7)
N1 0.0300(13) 0.093(2) 0.0239(12) 0.0216(13) 0.0028(10) 0.0196(14)
N2 0.0254(11) 0.0603(15) 0.0224(11) 0.0159(10) -0.0005(8) 0.0032(10)
N3 0.0232(10) 0.0466(12) 0.0218(10) 0.0122(9) 0.0017(8) 0.0026(9)
C1 0.0221(12) 0.0580(17) 0.0303(14) 0.0180(12) 0.0014(10) 0.0016(11)
C2 0.0242(12) 0.0478(14) 0.0222(12) 0.0121(10) 0.0022(9) 0.0024(10)
C3 0.0234(12) 0.0416(13) 0.0266(12) 0.0129(10) -0.0005(9) 0.0026(10)
C4 0.0222(11) 0.0363(12) 0.0251(12) 0.0092(9) -0.0006(9) 0.0029(9)
C5 0.0249(11) 0.0393(12) 0.0222(11) 0.0081(9) 0.0005(9) 0.0036(9)
C6 0.0247(12) 0.0416(13) 0.0255(12) 0.0101(10) -0.0028(9) 0.0012(10)
C7 0.0223(11) 0.0476(14) 0.0284(12) 0.0129(11) 0.0012(9) 0.0025(10)
C8 0.0246(12) 0.0477(15) 0.0258(12) 0.0119(11) 0.0036(10) 0.0031(10)
C9 0.0233(11) 0.0339(12) 0.0242(11) 0.0067(9) 0.0008(9) 0.0012(9)
C10 0.0346(14) 0.0363(13) 0.0423(16) 0.0028(12) 0.0042(12) 0.0034(11)
C11A 0.015(3) 0.0399(18) 0.047(4) 0.0137(18) 0.005(2) -0.0009(19)
C12A 0.044(2) 0.0360(19) 0.047(2) 0.0068(17) 0.0069(18) -0.0005(17)
C11B 0.015(3) 0.0399(18) 0.047(4) 0.0137(18) 0.005(2) -0.0009(19)
C12B 0.044(2) 0.0360(19) 0.047(2) 0.0068(17) 0.0069(18) -0.0005(17)
N4 0.0324(11) 0.0375(11) 0.0333(12) 0.0106(9) 0.0008(9) 0.0045(9)
N5 0.0336(12) 0.0326(10) 0.0301(12) 0.0031(9) -0.0035(9) 0.0050(9)
C13 0.0358(15) 0.0475(15) 0.0356(15) 0.0141(12) 0.0019(12) 0.0074(12)
C14 0.0345(15) 0.0479(16) 0.0382(15) 0.0139(12) -0.0046(12) 0.0052(12)
C15 0.0296(13) 0.0421(14) 0.0421(16) 0.0075(12) 0.0001(12) 0.0033(11)
C16 0.0352(14) 0.0336(12) 0.0323(14) 0.0028(10) -0.0002(11) 0.0019(10)
C17 0.0344(14) 0.0298(11) 0.0292(13) 0.0035(10) 0.0019(10) 0.0025(10)
C18 0.0358(14) 0.0370(13) 0.0289(14) -0.0026(10) -0.0034(11) 0.0075(11)
C19 0.0463(17) 0.0422(15) 0.0300(14) -0.0014(11) -0.0079(12) 0.0067(13)
C20 0.0514(17) 0.0443(15) 0.0221(12) -0.0026(11) -0.0021(12) 0.0040(13)
C21 0.0420(15) 0.0327(12) 0.0298(13) -0.0019(10) -0.0010(11) 0.0033(11)
C22 0.0334(13) 0.0296(11) 0.0299(13) 0.0017(9) -0.0009(10) 0.0031(10)
C23 0.0359(14) 0.0431(14) 0.0346(14) 0.0012(11) 0.0047(11) 0.0027(11)
C24 0.0466(17) 0.0441(15) 0.0243(13) -0.0018(11) 0.0042(12) 0.0030(13)
O2 0.0318(10) 0.0492(11) 0.0347(10) 0.0137(9) -0.0048(8) 0.0026(8)
C37 0.0294(13) 0.0554(17) 0.0428(16) 0.0071(13) 0.0006(12) 0.0036(12)
N6 0.0288(11) 0.0434(12) 0.0263(11) 0.0002(9) -0.0013(9) 0.0050(9)
N7 0.0251(10) 0.0443(12) 0.0234(10) 0.0044(9) 0.0008(8) 0.0034(9)
C25 0.0294(13) 0.0450(15) 0.0371(15) -0.0028(12) -0.0018(11) 0.0086(11)
C26 0.0259(13) 0.0490(16) 0.0476(17) -0.0076(13) -0.0024(12) 0.0063(11)
C27 0.0289(14) 0.0480(16) 0.0503(18) -0.0061(13) 0.0017(12) 0.0005(12)
C28 0.0284(13) 0.0420(14) 0.0354(14) -0.0020(11) -0.0007(11) 0.0028(11)
C29 0.0279(13) 0.0417(13) 0.0211(11) -0.0015(10) 0.0004(9) 0.0040(10)
C30 0.0272(12) 0.0524(16) 0.0260(12) 0.0085(11) 0.0003(10) 0.0030(11)
C31 0.0245(12) 0.0593(17) 0.0303(13) 0.0140(12) 0.0006(10) 0.0099(11)
C32 0.0321(13) 0.0523(15) 0.0270(13) 0.0142(11) -0.0002(10) 0.0090(11)
C33 0.0302(13) 0.0450(14) 0.0202(11) 0.0040(10) 0.0018(9) 0.0062(10)
C34 0.0279(12) 0.0439(14) 0.0197(11) 0.0032(10) 0.0005(9) 0.0024(10)
C35 0.0312(14) 0.0446(15) 0.0485(17) 0.0053(13) 0.0024(12) -0.0007(11)
C36 0.0366(15) 0.0426(14) 0.0359(14) 0.0074(11) 0.0022(11) 0.0064(11)

loop_
_atom_type_symbol
_atom_type_description
_atom_type_scat_dispersion_real
_atom_type_scat_dispersion_imag
_atom_type_scat_source
C C 0.0181 0.0091 'International Tables Vol C Tables 4.2.6.8 and 6.1.1.4'
H H 0.0000 0.0000 'International Tables Vol C Tables 4.2.6.8 and 6.1.1.4'
N N 0.0311 0.0180 'International Tables Vol C Tables 4.2.6.8 and 6.1.1.4'
O O 0.0492 0.0322 'International Tables Vol C Tables 4.2.6.8 and 6.1.1.4'
S S 0.3331 0.5567 'International Tables Vol C Tables 4.2.6.8 and 6.1.1.4'
Sn Sn 0.0259 5.4591 'International Tables Vol C Tables 4.2.6.8 and 6.1.1.4'

loop_
_exptl_crystal_face_index_h
_exptl_crystal_face_index_k
_exptl_crystal_face_index_l
_exptl_crystal_face_perp_dist
-6 -2 -2 0.1290
7 1 2 0.1239
2 5 3 0.1645
2 -6 -3 0.2660
6 -3 -1 0.1482
-5 -4 1 0.1087
5 5 0 0.1309
5 1 -6 0.2208
-3 2 7 0.3518
0 -6 6 0.0816
0 6 -6 0.0943
-3 -1 -8 0.2544
3 1 8 0.2033

loop_
_geom_angle_atom_site_label_1
_geom_angle_atom_site_label_2
_geom_angle_atom_site_label_3
_geom_angle
_geom_angle_site_symmetry_1
_geom_angle_site_symmetry_3
_geom_angle_publ_flag
S1 Sn1 N4 75.51(5) . . ?
S1 Sn1 N5 132.58(5) . . ?
O1 Sn1 S1 152.03(5) . . ?
O1 Sn1 N3 79.39(7) . . ?
O1 Sn1 C9 88.04(9) . . ?
O1 Sn1 C11A 93.8(2) . . ?
O1 Sn1 C11B 97.4(4) . . ?
O1 Sn1 N4 131.05(7) . . ?
O1 Sn1 N5 75.27(7) . . ?
N3 Sn1 S1 73.14(6) . . ?
N3 Sn1 N4 148.26(7) . . ?
N3 Sn1 N5 153.94(7) . . ?
C9 Sn1 S1 91.83(7) . . ?
C9 Sn1 N3 100.65(9) . . ?
C9 Sn1 C11A 166.4(2) . . ?
C9 Sn1 C11B 154.6(2) . . ?
C9 Sn1 N4 75.38(8) . . ?
C9 Sn1 N5 84.57(9) . . ?
C11A Sn1 S1 92.8(2) . . ?
C11A Sn1 N3 92.89(18) . . ?
C11A Sn1 N4 93.47(14) . . ?
C11A Sn1 N5 82.9(2) . . ?
C11B Sn1 S1 94.6(4) . . ?
C11B Sn1 N3 104.7(2) . . ?
C11B Sn1 N4 82.6(3) . . ?
C11B Sn1 N5 73.0(3) . . ?
N5 Sn1 N4 57.79(7) . . ?
C1 S1 Sn1 97.76(10) . . ?
C4 O1 Sn1 130.87(16) . . ?
H1A N1 H1B 118(5) . . ?
C1 N1 H1A 121(4) . . ?
C1 N1 H1B 119(3) . . ?
C1 N2 N3 116.1(2) . . ?
N2 N3 Sn1 123.04(16) . . ?
C2 N3 Sn1 124.65(18) . . ?
C2 N3 N2 112.3(2) . . ?
N1 C1 S1 116.7(2) . . ?
N2 C1 S1 127.2(2) . . ?
N2 C1 N1 116.1(3) . . ?
N3 C2 H2 116.0 . . ?
N3 C2 C3 127.9(3) . . ?
C3 C2 H2 116.0 . . ?
C4 C3 C2 123.2(2) . . ?
C8 C3 C2 116.9(2) . . ?
C8 C3 C4 119.8(2) . . ?
O1 C4 C3 122.7(2) . . ?
O1 C4 C5 119.3(2) . . ?
C3 C4 C5 117.9(2) . . ?
C4 C5 H5 119.6 . . ?
C6 C5 C4 120.7(2) . . ?
C6 C5 H5 119.6 . . ?
C5 C6 H6 119.4 . . ?
C5 C6 C7 121.1(2) . . ?
C7 C6 H6 119.4 . . ?
C6 C7 H7 120.5 . . ?
C8 C7 C6 119.0(2) . . ?
C8 C7 H7 120.5 . . ?
C3 C8 H8 119.3 . . ?
C7 C8 C3 121.4(2) . . ?
C7 C8 H8 119.3 . . ?
Sn1 C9 H9A 109.0 . . ?
Sn1 C9 H9B 109.0 . . ?
H9A C9 H9B 107.8 . . ?
C10 C9 Sn1 112.84(18) . . ?
C10 C9 H9A 109.0 . . ?
C10 C9 H9B 109.0 . . ?
C9 C10 H10A 109.5 . . ?
C9 C10 H10B 109.5 . . ?
C9 C10 H10C 109.5 . . ?
H10A C10 H10B 109.5 . . ?
H10A C10 H10C 109.5 . . ?
H10B C10 H10C 109.5 . . ?
Sn1 C11A H11A 109.2 . . ?
Sn1 C11A H11B 109.2 . . ?
H11A C11A H11B 107.9 . . ?
C12A C11A Sn1 112.0(3) . . ?
C12A C11A H11A 109.2 . . ?
C12A C11A H11B 109.2 . . ?
C11A C12A H12A 109.5 . . ?
C11A C12A H12B 109.5 . . ?
C11A C12A H12C 109.5 . . ?
H12A C12A H12B 109.5 . . ?
H12A C12A H12C 109.5 . . ?
H12B C12A H12C 109.5 . . ?
Sn1 C11B H11C 108.9 . . ?
Sn1 C11B H11D 108.9 . . ?
H11C C11B H11D 107.7 . . ?
C12B C11B Sn1 113.4(5) . . ?
C12B C11B H11C 108.9 . . ?
C12B C11B H11D 108.9 . . ?
C11B C12B H12D 109.5 . . ?
C11B C12B H12E 109.5 . . ?
C11B C12B H12F 109.5 . . ?
H12D C12B H12E 109.5 . . ?
H12D C12B H12F 109.5 . . ?
H12E C12B H12F 109.5 . . ?
C13 N4 Sn1 123.7(2) . . ?
C13 N4 C17 117.4(3) . . ?
C17 N4 Sn1 117.41(18) . . ?
C18 N5 Sn1 116.91(19) . . ?
C18 N5 C22 117.7(3) . . ?
C22 N5 Sn1 124.42(18) . . ?
N4 C13 H13 118.0 . . ?
N4 C13 C14 124.1(3) . . ?
C14 C13 H13 118.0 . . ?
C13 C14 H14 120.6 . . ?
C15 C14 C13 118.8(3) . . ?
C15 C14 H14 120.6 . . ?
C14 C15 H15 120.2 . . ?
C14 C15 C16 119.5(3) . . ?
C16 C15 H15 120.2 . . ?
C15 C16 C23 122.4(3) . . ?
C17 C16 C15 117.6(3) . . ?
C17 C16 C23 120.1(3) . . ?
N4 C17 C16 122.6(3) . . ?
N4 C17 C22 118.1(3) . . ?
C16 C17 C22 119.3(3) . . ?
N5 C18 H18 118.0 . . ?
N5 C18 C19 124.1(3) . . ?
C19 C18 H18 118.0 . . ?
C18 C19 H19 120.7 . . ?
C20 C19 C18 118.6(3) . . ?
C20 C19 H19 120.7 . . ?
C19 C20 H20 120.4 . . ?
C19 C20 C21 119.1(3) . . ?
C21 C20 H20 120.4 . . ?
C20 C21 C22 118.5(3) . . ?
C20 C21 C24 121.7(3) . . ?
C22 C21 C24 119.8(3) . . ?
N5 C22 C17 119.2(3) . . ?
N5 C22 C21 121.9(3) . . ?
C21 C22 C17 119.0(3) . . ?
C16 C23 H23 119.6 . . ?
C24 C23 C16 120.9(3) . . ?
C24 C23 H23 119.6 . . ?
C21 C24 H24 119.5 . . ?
C23 C24 C21 121.0(3) . . ?
C23 C24 H24 119.5 . . ?
C37 O2 H2A 111(3) . . ?
O2 C37 H37A 109.5 . . ?
O2 C37 H37B 109.5 . . ?
O2 C37 H37C 109.5 . . ?
H37A C37 H37B 109.5 . . ?
H37A C37 H37C 109.5 . . ?
H37B C37 H37C 109.5 . . ?
C25 N6 C29 117.3(3) . . ?
C30 N7 C34 117.1(3) . . ?
N6 C25 H25 118.1 . . ?
N6 C25 C26 123.9(3) . . ?
C26 C25 H25 118.1 . . ?
C25 C26 H26 120.5 . . ?
C27 C26 C25 119.0(3) . . ?
C27 C26 H26 120.5 . . ?
C26 C27 H27 120.4 . . ?
C26 C27 C28 119.2(3) . . ?
C28 C27 H27 120.4 . . ?
C27 C28 C29 117.3(3) . . ?
C27 C28 C35 122.0(3) . . ?
C29 C28 C35 120.6(3) . . ?
N6 C29 C28 123.2(3) . . ?
N6 C29 C34 118.3(3) . . ?
C28 C29 C34 118.5(3) . . ?
N7 C30 H30 118.1 . . ?
N7 C30 C31 123.8(3) . . ?
C31 C30 H30 118.1 . . ?
C30 C31 H31 120.4 . . ?
C32 C31 C30 119.1(3) . . ?
C32 C31 H31 120.4 . . ?
C31 C32 H32 120.1 . . ?
C31 C32 C33 119.8(3) . . ?
C33 C32 H32 120.1 . . ?
C32 C33 C34 117.4(3) . . ?
C32 C33 C36 122.4(3) . . ?
C34 C33 C36 120.2(3) . . ?
N7 C34 C29 118.0(3) . . ?
N7 C34 C33 122.8(2) . . ?
C33 C34 C29 119.2(3) . . ?
C28 C35 H35 119.5 . . ?
C36 C35 C28 120.9(3) . . ?
C36 C35 H35 119.5 . . ?
C33 C36 H36 119.8 . . ?
C35 C36 C33 120.5(3) . . ?
C35 C36 H36 119.8 . . ?

loop_
_geom_bond_atom_site_label_1
_geom_bond_atom_site_label_2
_geom_bond_distance
_geom_bond_site_symmetry_2
_geom_bond_publ_flag
Sn1 S1 2.6494(6) . ?
Sn1 O1 2.1236(18) . ?
Sn1 N3 2.331(2) . ?
Sn1 C9 2.125(3) . ?
Sn1 C11A 2.137(3) . ?
Sn1 C11B 2.137(4) . ?
Sn1 N4 2.945(2) . ?
Sn1 N5 2.743(3) . ?
S1 C1 1.731(3) . ?
O1 C4 1.317(3) . ?
N1 H1A 0.80(3) . ?
N1 H1B 0.80(3) . ?
N1 C1 1.351(4) . ?
N2 N3 1.398(3) . ?
N2 C1 1.314(4) . ?
N3 C2 1.291(3) . ?
C2 H2 0.9500 . ?
C2 C3 1.444(4) . ?
C3 C4 1.416(4) . ?
C3 C8 1.404(4) . ?
C4 C5 1.419(3) . ?
C5 H5 0.9500 . ?
C5 C6 1.384(4) . ?
C6 H6 0.9500 . ?
C6 C7 1.392(4) . ?
C7 H7 0.9500 . ?
C7 C8 1.382(4) . ?
C8 H8 0.9500 . ?
C9 H9A 0.9900 . ?
C9 H9B 0.9900 . ?
C9 C10 1.525(4) . ?
C10 H10A 0.9800 . ?
C10 H10B 0.9800 . ?
C10 H10C 0.9800 . ?
C11A H11A 0.9900 . ?
C11A H11B 0.9900 . ?
C11A C12A 1.528(6) . ?
C12A H12A 0.9800 . ?
C12A H12B 0.9800 . ?
C12A H12C 0.9800 . ?
C11B H11C 0.9900 . ?
C11B H11D 0.9900 . ?
C11B C12B 1.529(6) . ?
C12B H12D 0.9800 . ?
C12B H12E 0.9800 . ?
C12B H12F 0.9800 . ?
N4 C13 1.319(4) . ?
N4 C17 1.369(4) . ?
N5 C18 1.330(4) . ?
N5 C22 1.362(4) . ?
C13 H13 0.9500 . ?
C13 C14 1.409(4) . ?
C14 H14 0.9500 . ?
C14 C15 1.361(5) . ?
C15 H15 0.9500 . ?
C15 C16 1.414(4) . ?
C16 C17 1.411(4) . ?
C16 C23 1.427(4) . ?
C17 C22 1.445(4) . ?
C18 H18 0.9500 . ?
C18 C19 1.400(5) . ?
C19 H19 0.9500 . ?
C19 C20 1.367(5) . ?
C20 H20 0.9500 . ?
C20 C21 1.408(4) . ?
C21 C22 1.410(4) . ?
C21 C24 1.439(4) . ?
C23 H23 0.9500 . ?
C23 C24 1.343(5) . ?
C24 H24 0.9500 . ?
O2 H2A 0.89(5) . ?
O2 C37 1.415(4) . ?
C37 H37A 0.9800 . ?
C37 H37B 0.9800 . ?
C37 H37C 0.9800 . ?
N6 C25 1.328(4) . ?
N6 C29 1.352(4) . ?
N7 C30 1.336(4) . ?
N7 C34 1.359(4) . ?
C25 H25 0.9500 . ?
C25 C26 1.399(5) . ?
C26 H26 0.9500 . ?
C26 C27 1.369(5) . ?
C27 H27 0.9500 . ?
C27 C28 1.413(4) . ?
C28 C29 1.413(4) . ?
C28 C35 1.429(5) . ?
C29 C34 1.456(4) . ?
C30 H30 0.9500 . ?
C30 C31 1.396(4) . ?
C31 H31 0.9500 . ?
C31 C32 1.355(5) . ?
C32 H32 0.9500 . ?
C32 C33 1.409(4) . ?
C33 C34 1.412(4) . ?
C33 C36 1.437(4) . ?
C35 H35 0.9500 . ?
C35 C36 1.356(4) . ?
C36 H36 0.9500 . ?

loop_
_geom_hbond_atom_site_label_D
_geom_hbond_atom_site_label_H
_geom_hbond_atom_site_label_A
_geom_hbond_distance_DH
_geom_hbond_distance_HA
_geom_hbond_distance_DA
_geom_hbond_angle_DHA
_geom_hbond_site_symmetry_A
_geom_hbond_publ_flag
N1 H1A N2 0.80(3) 2.28(3) 3.074(4) 179(5) 2_677 yes
N1 H1B O2 0.80(3) 2.17(4) 2.909(3) 155(5) . yes
O2 H2A N6 0.89(5) 2.44(5) 3.107(3) 133(4) . yes
O2 H2A N7 0.89(5) 2.14(5) 2.967(3) 154(4) . yes

loop_
_geom_torsion_atom_site_label_1
_geom_torsion_atom_site_label_2
_geom_torsion_atom_site_label_3
_geom_torsion_atom_site_label_4
_geom_torsion
_geom_torsion_site_symmetry_1
_geom_torsion_site_symmetry_2
_geom_torsion_site_symmetry_3
_geom_torsion_site_symmetry_4
_geom_torsion_publ_flag
Sn1 S1 C1 N1 -169.0(3) . . . . ?
Sn1 S1 C1 N2 12.5(3) . . . . ?
Sn1 O1 C4 C3 34.6(4) . . . . ?
Sn1 O1 C4 C5 -149.22(19) . . . . ?
Sn1 N3 C2 C3 -5.4(4) . . . . ?
Sn1 N4 C13 C14 -166.1(2) . . . . ?
Sn1 N4 C17 C16 166.5(2) . . . . ?
Sn1 N4 C17 C22 -14.3(3) . . . . ?
Sn1 N5 C18 C19 168.1(2) . . . . ?
Sn1 N5 C22 C17 14.3(3) . . . . ?
Sn1 N5 C22 C21 -165.5(2) . . . . ?
O1 C4 C5 C6 -176.0(2) . . . . ?
N2 N3 C2 C3 175.9(3) . . . . ?
N3 N2 C1 S1 -2.2(4) . . . . ?
N3 N2 C1 N1 179.2(3) . . . . ?
N3 C2 C3 C4 -12.4(5) . . . . ?
N3 C2 C3 C8 171.8(3) . . . . ?
C1 N2 N3 Sn1 -13.1(3) . . . . ?
C1 N2 N3 C2 165.6(3) . . . . ?
C2 C3 C4 O1 -0.8(4) . . . . ?
C2 C3 C4 C5 -177.0(3) . . . . ?
C2 C3 C8 C7 177.3(3) . . . . ?
C3 C4 C5 C6 0.4(4) . . . . ?
C4 C3 C8 C7 1.4(4) . . . . ?
C4 C5 C6 C7 0.6(4) . . . . ?
C5 C6 C7 C8 -0.5(4) . . . . ?
C6 C7 C8 C3 -0.4(4) . . . . ?
C8 C3 C4 O1 174.9(3) . . . . ?
C8 C3 C4 C5 -1.3(4) . . . . ?
N4 C13 C14 C15 1.0(5) . . . . ?
N4 C17 C22 N5 1.4(4) . . . . ?
N4 C17 C22 C21 -178.8(2) . . . . ?
N5 C18 C19 C20 -1.5(5) . . . . ?
C13 N4 C17 C16 -0.3(4) . . . . ?
C13 N4 C17 C22 178.9(3) . . . . ?
C13 C14 C15 C16 -1.1(5) . . . . ?
C14 C15 C16 C17 0.6(4) . . . . ?
C14 C15 C16 C23 179.8(3) . . . . ?
C15 C16 C17 N4 0.1(4) . . . . ?
C15 C16 C17 C22 -179.1(3) . . . . ?
C15 C16 C23 C24 178.4(3) . . . . ?
C16 C17 C22 N5 -179.4(2) . . . . ?
C16 C17 C22 C21 0.4(4) . . . . ?
C16 C23 C24 C21 1.0(5) . . . . ?
C17 N4 C13 C14 -0.3(5) . . . . ?
C17 C16 C23 C24 -2.5(4) . . . . ?
C18 N5 C22 C17 -177.4(3) . . . . ?
C18 N5 C22 C21 2.8(4) . . . . ?
C18 C19 C20 C21 2.4(5) . . . . ?
C19 C20 C21 C22 -0.8(4) . . . . ?
C19 C20 C21 C24 179.4(3) . . . . ?
C20 C21 C22 N5 -1.9(4) . . . . ?
C20 C21 C22 C17 178.3(3) . . . . ?
C20 C21 C24 C23 -179.0(3) . . . . ?
C22 N5 C18 C19 -1.1(4) . . . . ?
C22 C21 C24 C23 1.2(4) . . . . ?
C23 C16 C17 N4 -179.1(3) . . . . ?
C23 C16 C17 C22 1.7(4) . . . . ?
C24 C21 C22 N5 177.9(3) . . . . ?
C24 C21 C22 C17 -1.9(4) . . . . ?
N6 C25 C26 C27 -1.2(5) . . . . ?
N6 C29 C34 N7 3.1(4) . . . . ?
N6 C29 C34 C33 -177.7(2) . . . . ?
N7 C30 C31 C32 -0.1(4) . . . . ?
C25 N6 C29 C28 1.6(4) . . . . ?
C25 N6 C29 C34 -178.3(2) . . . . ?
C25 C26 C27 C28 0.2(5) . . . . ?
C26 C27 C28 C29 1.5(5) . . . . ?
C26 C27 C28 C35 -178.2(3) . . . . ?
C27 C28 C29 N6 -2.5(4) . . . . ?
C27 C28 C29 C34 177.4(3) . . . . ?
C27 C28 C35 C36 -179.1(3) . . . . ?
C28 C29 C34 N7 -176.8(2) . . . . ?
C28 C29 C34 C33 2.4(4) . . . . ?
C28 C35 C36 C33 1.2(5) . . . . ?
C29 N6 C25 C26 0.3(4) . . . . ?
C29 C28 C35 C36 1.1(5) . . . . ?
C30 N7 C34 C29 -179.9(2) . . . . ?
C30 N7 C34 C33 0.9(4) . . . . ?
C30 C31 C32 C33 0.0(4) . . . . ?
C31 C32 C33 C34 0.5(4) . . . . ?
C31 C32 C33 C36 -179.4(3) . . . . ?
C32 C33 C34 N7 -0.9(4) . . . . ?
C32 C33 C34 C29 179.9(2) . . . . ?
C32 C33 C36 C35 178.3(3) . . . . ?
C34 N7 C30 C31 -0.4(4) . . . . ?
C34 C33 C36 C35 -1.6(4) . . . . ?
C35 C28 C29 N6 177.3(3) . . . . ?
C35 C28 C29 C34 -2.8(4) . . . . ?
C36 C33 C34 N7 179.0(2) . . . . ?
C36 C33 C34 C29 -0.2(4) . . . . ?

loop_
_exptl_oxdiff_crystal_face_indexfrac_h
_exptl_oxdiff_crystal_face_indexfrac_k
_exptl_oxdiff_crystal_face_indexfrac_l
_exptl_oxdiff_crystal_face_x
_exptl_oxdiff_crystal_face_y
_exptl_oxdiff_crystal_face_z
-6.2923 -1.5022 -2.0086 -0.1642 -0.6944 -0.7006
6.6022 0.6007 1.5325 0.1888 0.7959 0.5752
2.0078 5.1817 3.4128 -0.0271 -0.1029 0.9943
1.5063 -5.5777 -3.0190 0.1396 0.5760 -0.8055
6.1253 -2.8326 -0.5764 0.2324 0.9724 -0.0220
-5.2515 -4.2214 1.3088 0.2708 -0.5373 -0.7987
4.6932 4.6247 0.0743 -0.2004 0.3959 0.8962
5.3120 0.7336 -6.4868 -0.4467 0.8932 0.0512
-3.3054 1.9000 7.4767 0.3931 -0.7889 0.4724
0.2717 -6.4523 6.3293 0.8790 0.1335 -0.4578
-0.2805 6.4461 -6.3493 -0.8803 -0.1337 0.4552
-3.1098 -0.5876 -8.4106 -0.6510 -0.0961 -0.7530
3.1377 1.0911 8.0574 0.5939 0.0873 0.7998
